data_7200225
loop_
_publ_author_name
'Skovsgaard, Signe'
'Bond, Andrew D.'

_publ_section_title
;
 Co-crystallisation of benzoic acid derivatives with N-containing bases in
 solution and by mechanical grinding: stoichiometric variants,
 polymorphism and twinning
;
_journal_coden_ASTM CRECF4
_journal_issue 3
_journal_name_full CrystEngComm
_journal_page_first 444
_journal_page_last 453
_journal_paper_doi 10.1039/b810660f
_journal_volume 11
_journal_year 2009
_chemical_formula_moiety 'C12 H8 N2, 2(C7 H6 O3)'
_chemical_formula_sum 'C26 H20 N2 O6'
_chemical_formula_weight 456.44
_space_group_IT_number 14
_symmetry_cell_setting monoclinic
_symmetry_space_group_name_Hall '-P 2ybc'
_symmetry_space_group_name_H-M 'P 1 21/c 1'
_atom_sites_solution_hydrogens geom
_atom_sites_solution_primary direct
_atom_sites_solution_secondary difmap
_cell_angle_alpha 90.00
_cell_angle_beta 104.322(4)
_cell_angle_gamma 90.00
_cell_formula_units_Z 2
_cell_length_a 13.0229(13)
_cell_length_b 3.8561(3)
_cell_length_c 22.048(2)
_cell_measurement_reflns_used 4849
_cell_measurement_temperature 180(2)
_cell_measurement_theta_max 24.69
_cell_measurement_theta_min 2.79
_cell_volume 1072.79(17)
_computing_cell_refinement 'SAINT v.7.06a (Bruker, 2003)'
_computing_data_collection 'APEX2 v.1.0-22 (Bruker Nonius, 2004)'
_computing_data_reduction 'SAINT v.7.06a'
_computing_molecular_graphics 'SHELXTL v.6.10'
_computing_publication_material 'SHELXTL v.6.10'
_computing_structure_refinement 'SHELXTL v.6.10'
_computing_structure_solution 'SHELXTL v.6.10 (Sheldrick, 2000)'
_diffrn_ambient_temperature 180(2)
_diffrn_measured_fraction_theta_full 0.995
_diffrn_measured_fraction_theta_max 0.995
_diffrn_measurement_device_type 'Bruker-Nonius X8APEX-II CCD'
_diffrn_measurement_method 'thin-slice \w and \f scans'
_diffrn_radiation_monochromator graphite
_diffrn_radiation_source 'fine-focus sealed tube'
_diffrn_radiation_type MoK\a
_diffrn_radiation_wavelength 0.71073
_diffrn_reflns_av_R_equivalents 0.0333
_diffrn_reflns_av_sigmaI/netI 0.0230
_diffrn_reflns_limit_h_max 15
_diffrn_reflns_limit_h_min -15
_diffrn_reflns_limit_k_max 4
_diffrn_reflns_limit_k_min -4
_diffrn_reflns_limit_l_max 26
_diffrn_reflns_limit_l_min -26
_diffrn_reflns_number 14159
_diffrn_reflns_theta_full 25.05
_diffrn_reflns_theta_max 25.05
_diffrn_reflns_theta_min 3.76
_diffrn_standards_number 0
_exptl_absorpt_coefficient_mu 0.102
_exptl_absorpt_correction_T_max 0.990
_exptl_absorpt_correction_T_min 0.886
_exptl_absorpt_correction_type multi-scan
_exptl_absorpt_process_details
;
SADABS v.2.10 (Sheldrick, 2003)
Ratio of minimum to maximum apparent transmission: 0.895081
;
_exptl_crystal_colour colourless
_exptl_crystal_density_diffrn 1.413
_exptl_crystal_density_method 'not measured'
_exptl_crystal_description block
_exptl_crystal_F_000 476
_exptl_crystal_size_max 0.40
_exptl_crystal_size_mid 0.10
_exptl_crystal_size_min 0.10
_refine_diff_density_max 0.166
_refine_diff_density_min -0.174
_refine_diff_density_rms 0.034
_refine_ls_extinction_method none
_refine_ls_goodness_of_fit_ref 1.041
_refine_ls_hydrogen_treatment mixed
_refine_ls_matrix_type full
_refine_ls_number_parameters 159
_refine_ls_number_reflns 1898
_refine_ls_number_restraints 0
_refine_ls_restrained_S_all 1.041
_refine_ls_R_factor_all 0.0434
_refine_ls_R_factor_gt 0.0314
_refine_ls_shift/su_max 0.000
_refine_ls_shift/su_mean 0.000
_refine_ls_structure_factor_coef Fsqd
_refine_ls_weighting_details 'calc w=1/[\s^2^(Fo^2^)+(0.0472P)^2^+0.2121P] where P=(Fo^2^+2Fc^2^)/3'
_refine_ls_weighting_scheme calc
_refine_ls_wR_factor_gt 0.0816
_refine_ls_wR_factor_ref 0.0882
_reflns_number_gt 1525
_reflns_number_total 1898
_reflns_threshold_expression I>2\s(I)
_cod_data_source_file B810660F.txt
_cod_data_source_block 6
_cod_depositor_comments
;
 Replaced the incorrect bibliographical reference to the original
 publication with a proper one.

 Antanas Vaitkus,
 2019-09-18
;
_cod_original_sg_symbol_H-M 'P 21/c'
_cod_database_code 7200225

loop_
_symmetry_equiv_pos_as_xyz
'x, y, z'
'-x, y+1/2, -z+1/2'
'-x, -y, -z'
'x, -y-1/2, z-1/2'

loop_
_atom_site_label
_atom_site_type_symbol
_atom_site_fract_x
_atom_site_fract_y
_atom_site_fract_z
_atom_site_U_iso_or_equiv
_atom_site_adp_type
_atom_site_occupancy
_atom_site_symmetry_multiplicity
_atom_site_calc_flag
_atom_site_refinement_flags
_atom_site_disorder_assembly
_atom_site_disorder_group
O1 O 0.68146(7) 0.3622(3) 0.33730(4) 0.0374(3) Uani 1 1 d . . .
O2 O 0.75261(8) 0.3905(3) 0.44023(4) 0.0373(3) Uani 1 1 d . . .
H2 H 0.6910(16) 0.277(6) 0.4452(9) 0.083(7) Uiso 1 1 d . . .
O3 O 0.78216(8) 0.6400(3) 0.26136(4) 0.0425(3) Uani 1 1 d . . .
H3 H 0.7310 0.5440 0.2716 0.064 Uiso 1 1 calc R . .
C1 C 0.85061(10) 0.6230(3) 0.37353(6) 0.0246(3) Uani 1 1 d . . .
C2 C 0.85937(10) 0.7103(4) 0.31335(6) 0.0278(3) Uani 1 1 d . . .
C3 C 0.95047(11) 0.8736(3) 0.30576(7) 0.0329(4) Uani 1 1 d . . .
H3A H 0.9558 0.9384 0.2651 0.039 Uiso 1 1 calc R . .
C4 C 1.03268(11) 0.9417(4) 0.35662(7) 0.0355(4) Uani 1 1 d . . .
H4A H 1.0951 1.0497 0.3508 0.043 Uiso 1 1 calc R . .
C5 C 1.02573(11) 0.8546(4) 0.41659(7) 0.0342(4) Uani 1 1 d . . .
H5A H 1.0831 0.9010 0.4516 0.041 Uiso 1 1 calc R . .
C6 C 0.93479(10) 0.7003(4) 0.42466(6) 0.0289(3) Uani 1 1 d . . .
H6A H 0.9292 0.6453 0.4657 0.035 Uiso 1 1 calc R . .
C7 C 0.75437(10) 0.4484(4) 0.38146(6) 0.0270(3) Uani 1 1 d . . .
N1 N 0.58265(8) 0.1065(3) 0.47325(5) 0.0244(3) Uani 1 1 d . . .
C8 C 0.40415(11) -0.3014(4) 0.34011(6) 0.0307(3) Uani 1 1 d . . .
H8A H 0.4001 -0.3513 0.2974 0.037 Uiso 1 1 calc R . .
C9 C 0.48998(10) -0.1339(3) 0.37467(6) 0.0275(3) Uani 1 1 d . . .
H9A H 0.5453 -0.0652 0.3561 0.033 Uiso 1 1 calc R . .
C10 C 0.49736(9) -0.0607(3) 0.43875(6) 0.0234(3) Uani 1 1 d . . .
C11 C 0.58696(9) 0.1680(3) 0.53396(6) 0.0234(3) Uani 1 1 d . . .
C12 C 0.67581(10) 0.3413(3) 0.57229(6) 0.0287(3) Uani 1 1 d . . .
H12A H 0.7324 0.4136 0.5551 0.034 Uiso 1 1 calc R . .
C13 C 0.68019(11) 0.4041(4) 0.63351(6) 0.0316(3) Uani 1 1 d . . .
H13A H 0.7403 0.5180 0.6589 0.038 Uiso 1 1 calc R . .

loop_
_atom_site_aniso_label
_atom_site_aniso_U_11
_atom_site_aniso_U_22
_atom_site_aniso_U_33
_atom_site_aniso_U_23
_atom_site_aniso_U_13
_atom_site_aniso_U_12
O1 0.0296(5) 0.0480(7) 0.0333(6) 0.0017(5) 0.0057(4) -0.0065(5)
O2 0.0317(6) 0.0545(7) 0.0293(6) 0.0035(5) 0.0141(4) -0.0071(5)
O3 0.0476(7) 0.0529(7) 0.0252(5) 0.0031(5) 0.0056(5) -0.0099(5)
C1 0.0253(7) 0.0236(7) 0.0268(7) 0.0014(5) 0.0099(5) 0.0043(5)
C2 0.0328(7) 0.0248(7) 0.0269(7) -0.0001(6) 0.0093(6) 0.0038(6)
C3 0.0428(8) 0.0277(8) 0.0348(8) 0.0028(6) 0.0224(7) 0.0019(6)
C4 0.0318(8) 0.0285(8) 0.0516(9) -0.0013(7) 0.0207(7) -0.0020(6)
C5 0.0255(7) 0.0355(8) 0.0406(8) -0.0029(7) 0.0063(6) 0.0004(6)
C6 0.0292(7) 0.0307(8) 0.0281(7) 0.0008(6) 0.0097(6) 0.0035(6)
C7 0.0262(7) 0.0285(8) 0.0277(7) 0.0027(6) 0.0093(6) 0.0054(6)
N1 0.0214(6) 0.0261(6) 0.0267(6) 0.0030(5) 0.0077(4) 0.0032(5)
C8 0.0361(8) 0.0304(8) 0.0253(7) 0.0005(6) 0.0070(6) 0.0042(6)
C9 0.0276(7) 0.0290(7) 0.0278(7) 0.0035(6) 0.0105(6) 0.0043(6)
C10 0.0218(7) 0.0219(7) 0.0266(7) 0.0039(5) 0.0061(5) 0.0045(5)
C11 0.0216(7) 0.0236(7) 0.0257(7) 0.0035(5) 0.0073(5) 0.0043(5)
C12 0.0243(7) 0.0302(8) 0.0318(8) 0.0014(6) 0.0075(6) -0.0005(6)
C13 0.0288(7) 0.0309(8) 0.0324(8) -0.0007(6) 0.0026(6) -0.0005(6)

loop_
_atom_type_symbol
_atom_type_description
_atom_type_scat_dispersion_real
_atom_type_scat_dispersion_imag
_atom_type_scat_source
C C 0.0033 0.0016 'International Tables Vol C Tables 4.2.6.8 and 6.1.1.4'
H H 0.0000 0.0000 'International Tables Vol C Tables 4.2.6.8 and 6.1.1.4'
N N 0.0061 0.0033 'International Tables Vol C Tables 4.2.6.8 and 6.1.1.4'
O O 0.0106 0.0060 'International Tables Vol C Tables 4.2.6.8 and 6.1.1.4'

loop_
_geom_angle_atom_site_label_1
_geom_angle_atom_site_label_2
_geom_angle_atom_site_label_3
_geom_angle
_geom_angle_site_symmetry_1
_geom_angle_site_symmetry_3
_geom_angle_publ_flag
C7 O2 H2 114.4(12) . . ?
C2 O3 H3 109.5 . . ?
C6 C1 C2 118.80(12) . . ?
C6 C1 C7 121.58(11) . . ?
C2 C1 C7 119.61(12) . . ?
O3 C2 C3 117.82(12) . . ?
O3 C2 C1 122.49(12) . . ?
C3 C2 C1 119.68(12) . . ?
C4 C3 C2 120.38(13) . . ?
C4 C3 H3A 119.8 . . ?
C2 C3 H3A 119.8 . . ?
C3 C4 C5 120.73(13) . . ?
C3 C4 H4A 119.6 . . ?
C5 C4 H4A 119.6 . . ?
C6 C5 C4 119.26(13) . . ?
C6 C5 H5A 120.4 . . ?
C4 C5 H5A 120.4 . . ?
C5 C6 C1 121.13(12) . . ?
C5 C6 H6A 119.4 . . ?
C1 C6 H6A 119.4 . . ?
O1 C7 O2 122.38(12) . . ?
O1 C7 C1 123.04(11) . . ?
O2 C7 C1 114.58(11) . . ?
C10 N1 C11 118.16(11) . . ?
C9 C8 C13 121.19(12) . 3_656 ?
C9 C8 H8A 119.4 . . ?
C13 C8 H8A 119.4 3_656 . ?
C8 C9 C10 119.93(12) . . ?
C8 C9 H9A 120.0 . . ?
C10 C9 H9A 120.0 . . ?
N1 C10 C9 120.05(11) . . ?
N1 C10 C11 120.72(11) . 3_656 ?
C9 C10 C11 119.24(12) . 3_656 ?
N1 C11 C12 120.14(11) . . ?
N1 C11 C10 121.12(11) . 3_656 ?
C12 C11 C10 118.74(11) . 3_656 ?
C13 C12 C11 120.20(12) . . ?
C13 C12 H12A 119.9 . . ?
C11 C12 H12A 119.9 . . ?
C12 C13 C8 120.69(13) . 3_656 ?
C12 C13 H13A 119.7 . . ?
C8 C13 H13A 119.7 3_656 . ?

loop_
_geom_bond_atom_site_label_1
_geom_bond_atom_site_label_2
_geom_bond_distance
_geom_bond_site_symmetry_2
_geom_bond_publ_flag
O1 C7 1.2258(15) . ?
O2 C7 1.3207(15) . ?
O2 H2 0.94(2) . ?
O3 C2 1.3521(16) . ?
O3 H3 0.840 . ?
C1 C6 1.3963(18) . ?
C1 C2 1.4006(18) . ?
C1 C7 1.4708(18) . ?
C2 C3 1.3892(19) . ?
C3 C4 1.3707(19) . ?
C3 H3A 0.950 . ?
C4 C5 1.389(2) . ?
C4 H4A 0.950 . ?
C5 C6 1.3757(19) . ?
C5 H5A 0.950 . ?
C6 H6A 0.950 . ?
N1 C10 1.3453(16) . ?
N1 C11 1.3469(16) . ?
C8 C9 1.3511(19) . ?
C8 C13 1.421(2) 3_656 ?
C8 H8A 0.950 . ?
C9 C10 1.4205(18) . ?
C9 H9A 0.950 . ?
C10 C11 1.4373(18) 3_656 ?
C11 C12 1.4197(18) . ?
C12 C13 1.3585(18) . ?
C12 H12A 0.950 . ?
C13 H13A 0.950 . ?

loop_
_geom_hbond_atom_site_label_D
_geom_hbond_atom_site_label_H
_geom_hbond_atom_site_label_A
_geom_hbond_distance_DH
_geom_hbond_distance_HA
_geom_hbond_distance_DA
_geom_hbond_angle_DHA
_geom_hbond_site_symmetry_A
O2 H2 N1 0.94(2) 1.80(2) 2.7250(14) 166.1(18) .

loop_
_geom_torsion_atom_site_label_1
_geom_torsion_atom_site_label_2
_geom_torsion_atom_site_label_3
_geom_torsion_atom_site_label_4
_geom_torsion
_geom_torsion_site_symmetry_1
_geom_torsion_site_symmetry_2
_geom_torsion_site_symmetry_3
_geom_torsion_site_symmetry_4
_geom_torsion_publ_flag
C6 C1 C2 O3 179.04(12) . . . . ?
C7 C1 C2 O3 0.0(2) . . . . ?
C6 C1 C2 C3 -0.57(19) . . . . ?
C7 C1 C2 C3 -179.65(12) . . . . ?
O3 C2 C3 C4 -178.01(13) . . . . ?
C1 C2 C3 C4 1.6(2) . . . . ?
C2 C3 C4 C5 -1.1(2) . . . . ?
C3 C4 C5 C6 -0.4(2) . . . . ?
C4 C5 C6 C1 1.5(2) . . . . ?
C2 C1 C6 C5 -1.0(2) . . . . ?
C7 C1 C6 C5 178.10(12) . . . . ?
C6 C1 C7 O1 -176.35(13) . . . . ?
C2 C1 C7 O1 2.7(2) . . . . ?
C6 C1 C7 O2 3.52(18) . . . . ?
C2 C1 C7 O2 -177.42(12) . . . . ?
C13 C8 C9 C10 0.6(2) 3_656 . . . ?
C11 N1 C10 C9 -179.43(11) . . . . ?
C11 N1 C10 C11 0.42(19) . . . 3_656 ?
C8 C9 C10 N1 -179.89(12) . . . . ?
C8 C9 C10 C11 0.26(19) . . . 3_656 ?
C10 N1 C11 C12 179.52(11) . . . . ?
C10 N1 C11 C10 -0.42(19) . . . 3_656 ?
N1 C11 C12 C13 179.90(12) . . . . ?
C10 C11 C12 C13 -0.16(19) 3_656 . . . ?
C11 C12 C13 C8 -0.7(2) . . . 3_656 ?
